data_1547297
loop_
_publ_author_name
'Pan, Jin-Long'
'Chen, Chao'
'Ma, Zhi-Gang'
'Zhou, Jia'
'Wang, Li-Ren'
'Zhang, Shu-Yu'

_publ_section_title
;
 Stereoselective Synthesis of Z-Vinylsilanes via Palladium-Catalyzed
 Direct Intermolecular Silylation of C(sp(2))-H Bonds.
;
_journal_issue 19
_journal_name_full 'Organic letters'
_journal_page_first 5216
_journal_page_last 5219
_journal_paper_doi 10.1021/acs.orglett.7b02486
_journal_volume 19
_journal_year 2017
_chemical_formula_moiety 'C15 H18 N2 O Si'
_chemical_formula_sum 'C15 H18 N2 O Si'
_chemical_formula_weight 270.40
_space_group_crystal_system triclinic
_space_group_IT_number 2
_space_group_name_Hall '-P 1'
_space_group_name_H-M_alt 'P -1'
_symmetry_space_group_name_Hall '-P 1'
_symmetry_space_group_name_H-M 'P -1'
_atom_sites_solution_hydrogens geom
_audit_creation_method SHELXL-2014/7
_cell_angle_alpha 69.8500(10)
_cell_angle_beta 87.6710(10)
_cell_angle_gamma 77.1540(10)
_cell_formula_units_Z 4
_cell_length_a 7.9568(3)
_cell_length_b 13.6772(5)
_cell_length_c 14.6028(6)
_cell_measurement_reflns_used 9979
_cell_measurement_temperature 173(2)
_cell_measurement_theta_max 68.26
_cell_measurement_theta_min 3.53
_cell_volume 1453.44(10)
_computing_structure_refinement 'SHELXL-2014/7 (Sheldrick, 2014)'
_diffrn_ambient_temperature 173(2)
_diffrn_measured_fraction_theta_full 0.996
_diffrn_measured_fraction_theta_max 0.995
_diffrn_measurement_device_type 'Bruker APEX-II CCD'
_diffrn_measurement_method '\f and \w scans'
_diffrn_radiation_type CuK\a
_diffrn_radiation_wavelength 1.54178
_diffrn_reflns_av_R_equivalents 0.0267
_diffrn_reflns_av_unetI/netI 0.0167
_diffrn_reflns_Laue_measured_fraction_full 0.996
_diffrn_reflns_Laue_measured_fraction_max 0.995
_diffrn_reflns_limit_h_max 9
_diffrn_reflns_limit_h_min -9
_diffrn_reflns_limit_k_max 16
_diffrn_reflns_limit_k_min -16
_diffrn_reflns_limit_l_max 17
_diffrn_reflns_limit_l_min -17
_diffrn_reflns_number 33036
_diffrn_reflns_point_group_measured_fraction_full 0.996
_diffrn_reflns_point_group_measured_fraction_max 0.995
_diffrn_reflns_theta_full 67.679
_diffrn_reflns_theta_max 68.321
_diffrn_reflns_theta_min 3.226
_exptl_absorpt_coefficient_mu 1.371
_exptl_crystal_colour colorless
_exptl_crystal_density_diffrn 1.236
_exptl_crystal_description block
_exptl_crystal_F_000 576
_exptl_crystal_size_max 0.200
_exptl_crystal_size_mid 0.200
_exptl_crystal_size_min 0.200
_refine_diff_density_max 0.278
_refine_diff_density_min -0.234
_refine_diff_density_rms 0.038
_refine_ls_extinction_method none
_refine_ls_goodness_of_fit_ref 1.032
_refine_ls_hydrogen_treatment constr
_refine_ls_matrix_type full
_refine_ls_number_parameters 349
_refine_ls_number_reflns 5320
_refine_ls_number_restraints 0
_refine_ls_restrained_S_all 1.032
_refine_ls_R_factor_all 0.0360
_refine_ls_R_factor_gt 0.0324
_refine_ls_shift/su_max 0.002
_refine_ls_shift/su_mean 0.000
_refine_ls_structure_factor_coef Fsqd
_refine_ls_weighting_details 'w=1/[\s^2^(Fo^2^)+(0.0527P)^2^+0.4507P] where P=(Fo^2^+2Fc^2^)/3'
_refine_ls_weighting_scheme calc
_refine_ls_wR_factor_gt 0.0910
_refine_ls_wR_factor_ref 0.0936
_reflns_Friedel_coverage 0.000
_reflns_number_gt 4822
_reflns_number_total 5320
_reflns_threshold_expression 'I > 2\s(I)'
_cod_data_source_file ol7b02486_si_004.cif
_cod_data_source_block t
_cod_depositor_comments 'Adding full bibliography for 1547296--1547299.cif.'
_cod_original_cell_volume 1453.45(10)
_cod_database_code 1547297
_shelx_shelxl_version_number 2014/7
_shelx_space_group_comment
;
The symmetry employed for this shelxl refinement is uniquely defined
by the following loop, which should always be used as a source of
symmetry information in preference to the above space-group names.
They are only intended as comments.
;
_shelx_estimated_absorpt_t_min 0.771
_shelx_estimated_absorpt_t_max 0.771

loop_
_space_group_symop_operation_xyz
'x, y, z'
'-x, -y, -z'

loop_
_atom_site_label
_atom_site_type_symbol
_atom_site_fract_x
_atom_site_fract_y
_atom_site_fract_z
_atom_site_U_iso_or_equiv
_atom_site_adp_type
_atom_site_occupancy
_atom_site_site_symmetry_order
_atom_site_calc_flag
_atom_site_refinement_flags_posn
_atom_site_refinement_flags_adp
Si1 Si 1.24231(5) -0.05087(3) 0.31616(3) 0.02766(11) Uani 1 1 d . .
C1 C 0.71899(17) 0.28849(10) 0.37417(9) 0.0267(3) Uani 1 1 d . .
N1 N 0.75897(14) 0.17900(9) 0.38829(8) 0.0282(2) Uani 1 1 d . .
H1 H 0.6754 0.1453 0.4104 0.034 Uiso 1 1 calc R U
O1 O 1.03652(12) 0.15230(7) 0.33935(7) 0.0352(2) Uani 1 1 d . .
Si2 Si -0.17522(5) 0.82371(3) 0.14512(3) 0.03173(11) Uani 1 1 d . .
C2 C 0.54768(17) 0.32881(11) 0.39807(9) 0.0279(3) Uani 1 1 d . .
N2 N 0.44279(15) 0.25841(9) 0.43170(8) 0.0324(3) Uani 1 1 d . .
O2 O 0.05131(12) 0.61324(8) 0.16391(8) 0.0374(2) Uani 1 1 d . .
N3 N 0.33563(14) 0.58163(8) 0.12735(8) 0.0269(2) Uani 1 1 d . .
H3 H 0.4218 0.6138 0.1088 0.032 Uiso 1 1 calc R U
C3 C 0.49357(19) 0.43849(11) 0.38595(10) 0.0329(3) Uani 1 1 d . .
N4 N 0.65520(14) 0.49815(9) 0.09614(8) 0.0269(2) Uani 1 1 d . .
C4 C 0.6104(2) 0.50622(12) 0.34953(11) 0.0388(3) Uani 1 1 d . .
H4 H 0.5755 0.5801 0.3407 0.047 Uiso 1 1 calc R U
C9 C 0.3227(2) 0.47379(13) 0.41057(12) 0.0418(4) Uani 1 1 d . .
H9 H 0.2807 0.5466 0.4042 0.050 Uiso 1 1 calc R U
C8 C 0.2185(2) 0.40319(14) 0.44344(12) 0.0455(4) Uani 1 1 d . .
H8 H 0.1032 0.4261 0.4598 0.055 Uiso 1 1 calc R U
C7 C 0.28467(19) 0.29585(13) 0.45270(11) 0.0399(3) Uani 1 1 d . .
H7 H 0.2107 0.2474 0.4755 0.048 Uiso 1 1 calc R U
C6 C 0.82981(19) 0.35615(11) 0.33970(10) 0.0318(3) Uani 1 1 d . .
H6 H 0.9441 0.3294 0.3244 0.038 Uiso 1 1 calc R U
C5 C 0.7729(2) 0.46553(12) 0.32714(11) 0.0377(3) Uani 1 1 d . .
H5 H 0.8497 0.5119 0.3025 0.045 Uiso 1 1 calc R U
C11 C 0.90781(17) 0.00250(11) 0.40138(10) 0.0292(3) Uani 1 1 d . .
H11 H 0.8096 -0.0213 0.4322 0.035 Uiso 1 1 calc R U
C10 C 0.90926(16) 0.11767(10) 0.37246(9) 0.0268(3) Uani 1 1 d . .
C12 C 1.03955(18) -0.06862(11) 0.38555(10) 0.0296(3) Uani 1 1 d . .
H12 H 1.0295 -0.1407 0.4142 0.036 Uiso 1 1 calc R U
C13 C 1.40384(18) -0.00725(11) 0.37361(10) 0.0333(3) Uani 1 1 d . .
H13A H 1.5055 -0.0024 0.3335 0.050 Uiso 1 1 calc R U
H13B H 1.4381 -0.0593 0.4390 0.050 Uiso 1 1 calc R U
H13C H 1.3527 0.0628 0.3785 0.050 Uiso 1 1 calc R U
C14 C 1.3415(2) -0.18915(12) 0.31674(12) 0.0393(3) Uani 1 1 d . .
H14A H 1.2578 -0.2153 0.2892 0.059 Uiso 1 1 calc R U
H14B H 1.3742 -0.2368 0.3839 0.059 Uiso 1 1 calc R U
H14C H 1.4442 -0.1875 0.2774 0.059 Uiso 1 1 calc R U
C15 C 1.1875(2) 0.03842(12) 0.18667(10) 0.0369(3) Uani 1 1 d . .
H15A H 1.2913 0.0351 0.1484 0.055 Uiso 1 1 calc R U
H15B H 1.1427 0.1120 0.1844 0.055 Uiso 1 1 calc R U
H15C H 1.0998 0.0150 0.1593 0.055 Uiso 1 1 calc R U
C16 C 0.37658(16) 0.47062(10) 0.14976(9) 0.0241(3) Uani 1 1 d . .
C17 C 0.54957(16) 0.42841(10) 0.12978(9) 0.0235(3) Uani 1 1 d . .
C18 C 0.60476(17) 0.31772(10) 0.14629(9) 0.0266(3) Uani 1 1 d . .
C19 C 0.48646(19) 0.25106(11) 0.18241(10) 0.0321(3) Uani 1 1 d . .
H19 H 0.5209 0.1769 0.1926 0.038 Uiso 1 1 calc R U
C20 C 0.32298(18) 0.29325(11) 0.20256(10) 0.0325(3) Uani 1 1 d . .
H20 H 0.2457 0.2474 0.2280 0.039 Uiso 1 1 calc R U
C21 C 0.26594(17) 0.40349(11) 0.18647(10) 0.0287(3) Uani 1 1 d . .
H21 H 0.1515 0.4311 0.2010 0.034 Uiso 1 1 calc R U
C22 C 0.77773(18) 0.28046(11) 0.12720(10) 0.0315(3) Uani 1 1 d . .
H22 H 0.8206 0.2068 0.1370 0.038 Uiso 1 1 calc R U
C23 C 0.88360(18) 0.35048(12) 0.09452(10) 0.0332(3) Uani 1 1 d . .
H23 H 1.0006 0.3264 0.0817 0.040 Uiso 1 1 calc R U
C24 C 0.81574(17) 0.45917(11) 0.08025(10) 0.0311(3) Uani 1 1 d . .
H24 H 0.8905 0.5072 0.0578 0.037 Uiso 1 1 calc R U
C25 C 0.18019(16) 0.64593(10) 0.13054(10) 0.0268(3) Uani 1 1 d . .
C26 C 0.17750(17) 0.76183(10) 0.08737(10) 0.0286(3) Uani 1 1 d . .
H26 H 0.2786 0.7832 0.0585 0.034 Uiso 1 1 calc R U
C27 C 0.03845(18) 0.83681(10) 0.08773(10) 0.0303(3) Uani 1 1 d . .
H27 H 0.0488 0.9081 0.0537 0.036 Uiso 1 1 calc R U
C28 C -0.3101(2) 0.76531(13) 0.08600(13) 0.0439(4) Uani 1 1 d . .
H28A H -0.3133 0.8009 0.0150 0.066 Uiso 1 1 calc R U
H28B H -0.4276 0.7755 0.1096 0.066 Uiso 1 1 calc R U
H28C H -0.2605 0.6888 0.1023 0.066 Uiso 1 1 calc R U
C29 C -0.2900(2) 0.96591(13) 0.12323(17) 0.0592(5) Uani 1 1 d . .
H29A H -0.3054 1.0051 0.0528 0.089 Uiso 1 1 calc R U
H29B H -0.2215 0.9994 0.1528 0.089 Uiso 1 1 calc R U
H29C H -0.4031 0.9675 0.1526 0.089 Uiso 1 1 calc R U
C30 C -0.1464(2) 0.75326(14) 0.27973(12) 0.0450(4) Uani 1 1 d . .
H30A H -0.0586 0.6867 0.2934 0.067 Uiso 1 1 calc R U
H30B H -0.2560 0.7370 0.3064 0.067 Uiso 1 1 calc R U
H30C H -0.1095 0.7991 0.3101 0.067 Uiso 1 1 calc R U

loop_
_atom_site_aniso_label
_atom_site_aniso_U_11
_atom_site_aniso_U_22
_atom_site_aniso_U_33
_atom_site_aniso_U_23
_atom_site_aniso_U_13
_atom_site_aniso_U_12
Si1 0.0246(2) 0.02590(19) 0.0315(2) -0.01043(15) 0.00053(14) -0.00269(14)
C1 0.0274(7) 0.0264(6) 0.0237(6) -0.0072(5) -0.0030(5) -0.0021(5)
N1 0.0235(6) 0.0253(5) 0.0329(6) -0.0070(4) 0.0020(4) -0.0046(4)
O1 0.0272(5) 0.0297(5) 0.0453(6) -0.0095(4) 0.0075(4) -0.0061(4)
Si2 0.0244(2) 0.02641(19) 0.0469(2) -0.01604(17) 0.00511(16) -0.00591(15)
C2 0.0284(7) 0.0302(7) 0.0227(6) -0.0081(5) -0.0033(5) -0.0028(5)
N2 0.0276(6) 0.0342(6) 0.0311(6) -0.0082(5) 0.0010(5) -0.0031(5)
O2 0.0255(5) 0.0292(5) 0.0547(6) -0.0118(5) 0.0080(4) -0.0056(4)
N3 0.0203(5) 0.0228(5) 0.0359(6) -0.0080(5) 0.0009(4) -0.0049(4)
C3 0.0348(8) 0.0329(7) 0.0299(7) -0.0140(6) -0.0042(6) 0.0008(6)
N4 0.0239(6) 0.0277(5) 0.0285(5) -0.0086(4) 0.0010(4) -0.0061(4)
C4 0.0468(9) 0.0280(7) 0.0429(8) -0.0158(6) -0.0031(7) -0.0045(6)
C9 0.0408(9) 0.0384(8) 0.0448(9) -0.0204(7) -0.0022(7) 0.0047(7)
C8 0.0316(8) 0.0541(10) 0.0481(9) -0.0231(8) 0.0044(7) 0.0045(7)
C7 0.0298(8) 0.0457(9) 0.0408(8) -0.0128(7) 0.0053(6) -0.0056(7)
C6 0.0302(7) 0.0313(7) 0.0338(7) -0.0107(6) -0.0004(6) -0.0071(6)
C5 0.0419(9) 0.0319(7) 0.0420(8) -0.0131(6) 0.0002(6) -0.0124(6)
C11 0.0257(7) 0.0303(7) 0.0330(7) -0.0115(5) 0.0024(5) -0.0083(5)
C10 0.0242(7) 0.0280(7) 0.0266(6) -0.0083(5) -0.0007(5) -0.0038(5)
C12 0.0305(7) 0.0257(6) 0.0348(7) -0.0120(5) 0.0003(5) -0.0078(5)
C13 0.0282(7) 0.0317(7) 0.0370(7) -0.0072(6) -0.0008(6) -0.0078(6)
C14 0.0354(8) 0.0333(7) 0.0485(9) -0.0178(7) 0.0036(7) -0.0004(6)
C15 0.0349(8) 0.0391(8) 0.0334(7) -0.0117(6) -0.0004(6) -0.0026(6)
C16 0.0238(6) 0.0230(6) 0.0241(6) -0.0068(5) -0.0029(5) -0.0039(5)
C17 0.0236(6) 0.0240(6) 0.0214(6) -0.0062(5) -0.0025(5) -0.0043(5)
C18 0.0292(7) 0.0254(6) 0.0240(6) -0.0086(5) -0.0037(5) -0.0023(5)
C19 0.0368(8) 0.0226(6) 0.0353(7) -0.0080(5) -0.0028(6) -0.0058(6)
C20 0.0332(7) 0.0279(7) 0.0357(7) -0.0064(6) -0.0004(6) -0.0126(6)
C21 0.0240(7) 0.0290(7) 0.0317(7) -0.0082(5) 0.0000(5) -0.0061(5)
C22 0.0330(8) 0.0287(7) 0.0307(7) -0.0123(6) -0.0032(6) 0.0013(6)
C23 0.0246(7) 0.0394(8) 0.0346(7) -0.0158(6) 0.0010(5) 0.0000(6)
C24 0.0241(7) 0.0363(7) 0.0326(7) -0.0110(6) 0.0033(5) -0.0077(6)
C25 0.0230(7) 0.0260(6) 0.0313(7) -0.0106(5) -0.0002(5) -0.0036(5)
C26 0.0239(7) 0.0270(7) 0.0356(7) -0.0111(5) 0.0030(5) -0.0070(5)
C27 0.0295(7) 0.0226(6) 0.0396(7) -0.0113(6) 0.0026(6) -0.0068(5)
C28 0.0322(8) 0.0442(9) 0.0564(10) -0.0168(8) -0.0045(7) -0.0104(7)
C29 0.0365(9) 0.0350(9) 0.1053(16) -0.0277(10) 0.0243(10) -0.0044(7)
C30 0.0453(9) 0.0543(10) 0.0465(9) -0.0262(8) 0.0104(7) -0.0207(8)

loop_
_atom_type_symbol
_atom_type_description
_atom_type_scat_dispersion_real
_atom_type_scat_dispersion_imag
_atom_type_scat_source
C C 0.0181 0.0091 'International Tables Vol C Tables 4.2.6.8 and 6.1.1.4'
H H 0.0000 0.0000 'International Tables Vol C Tables 4.2.6.8 and 6.1.1.4'
N N 0.0311 0.0180 'International Tables Vol C Tables 4.2.6.8 and 6.1.1.4'
O O 0.0492 0.0322 'International Tables Vol C Tables 4.2.6.8 and 6.1.1.4'
Si Si 0.2541 0.3302 'International Tables Vol C Tables 4.2.6.8 and 6.1.1.4'

loop_
_geom_angle_atom_site_label_1
_geom_angle_atom_site_label_2
_geom_angle_atom_site_label_3
_geom_angle
C13 Si1 C15 111.44(7)
C13 Si1 C14 107.61(7)
C15 Si1 C14 108.21(7)
C13 Si1 C12 115.49(6)
C15 Si1 C12 110.46(6)
C14 Si1 C12 103.03(7)
C6 C1 N1 125.15(13)
C6 C1 C2 120.01(12)
N1 C1 C2 114.85(12)
C10 N1 C1 128.88(11)
C10 N1 H1 115.6
C1 N1 H1 115.6
C28 Si2 C30 112.56(8)
C28 Si2 C29 107.37(9)
C30 Si2 C29 107.79(9)
C28 Si2 C27 114.18(7)
C30 Si2 C27 111.00(7)
C29 Si2 C27 103.25(7)
N2 C2 C3 122.87(13)
N2 C2 C1 117.66(12)
C3 C2 C1 119.47(12)
C7 N2 C2 117.59(13)
C25 N3 C16 128.40(11)
C25 N3 H3 115.8
C16 N3 H3 115.8
C9 C3 C2 116.93(14)
C9 C3 C4 123.95(14)
C2 C3 C4 119.12(13)
C24 N4 C17 117.62(12)
C5 C4 C3 120.10(13)
C5 C4 H4 120.0
C3 C4 H4 120.0
C8 C9 C3 119.85(14)
C8 C9 H9 120.1
C3 C9 H9 120.1
C9 C8 C7 118.76(15)
C9 C8 H8 120.6
C7 C8 H8 120.6
N2 C7 C8 124.00(15)
N2 C7 H7 118.0
C8 C7 H7 118.0
C1 C6 C5 119.71(14)
C1 C6 H6 120.1
C5 C6 H6 120.1
C4 C5 C6 121.60(14)
C4 C5 H5 119.2
C6 C5 H5 119.2
C12 C11 C10 122.31(12)
C12 C11 H11 118.8
C10 C11 H11 118.8
O1 C10 N1 123.99(12)
O1 C10 C11 122.17(12)
N1 C10 C11 113.83(11)
C11 C12 Si1 131.22(11)
C11 C12 H12 114.4
Si1 C12 H12 114.4
Si1 C13 H13A 109.5
Si1 C13 H13B 109.5
H13A C13 H13B 109.5
Si1 C13 H13C 109.5
H13A C13 H13C 109.5
H13B C13 H13C 109.5
Si1 C14 H14A 109.5
Si1 C14 H14B 109.5
H14A C14 H14B 109.5
Si1 C14 H14C 109.5
H14A C14 H14C 109.5
H14B C14 H14C 109.5
Si1 C15 H15A 109.5
Si1 C15 H15B 109.5
H15A C15 H15B 109.5
Si1 C15 H15C 109.5
H15A C15 H15C 109.5
H15B C15 H15C 109.5
C21 C16 N3 125.74(12)
C21 C16 C17 119.93(12)
N3 C16 C17 114.32(11)
N4 C17 C18 122.91(12)
N4 C17 C16 117.44(11)
C18 C17 C16 119.64(11)
C22 C18 C17 117.04(12)
C22 C18 C19 123.97(12)
C17 C18 C19 118.98(12)
C20 C19 C18 120.10(12)
C20 C19 H19 119.9
C18 C19 H19 119.9
C19 C20 C21 121.59(13)
C19 C20 H20 119.2
C21 C20 H20 119.2
C16 C21 C20 119.72(13)
C16 C21 H21 120.1
C20 C21 H21 120.1
C23 C22 C18 119.83(13)
C23 C22 H22 120.1
C18 C22 H22 120.1
C22 C23 C24 118.63(13)
C22 C23 H23 120.7
C24 C23 H23 120.7
N4 C24 C23 123.95(13)
N4 C24 H24 118.0
C23 C24 H24 118.0
O2 C25 N3 124.14(12)
O2 C25 C26 121.97(12)
N3 C25 C26 113.88(11)
C27 C26 C25 122.37(12)
C27 C26 H26 118.8
C25 C26 H26 118.8
C26 C27 Si2 130.13(11)
C26 C27 H27 114.9
Si2 C27 H27 114.9
Si2 C28 H28A 109.5
Si2 C28 H28B 109.5
H28A C28 H28B 109.5
Si2 C28 H28C 109.5
H28A C28 H28C 109.5
H28B C28 H28C 109.5
Si2 C29 H29A 109.5
Si2 C29 H29B 109.5
H29A C29 H29B 109.5
Si2 C29 H29C 109.5
H29A C29 H29C 109.5
H29B C29 H29C 109.5
Si2 C30 H30A 109.5
Si2 C30 H30B 109.5
H30A C30 H30B 109.5
Si2 C30 H30C 109.5
H30A C30 H30C 109.5
H30B C30 H30C 109.5

loop_
_geom_bond_atom_site_label_1
_geom_bond_atom_site_label_2
_geom_bond_distance
Si1 C13 1.8669(14)
Si1 C15 1.8699(14)
Si1 C14 1.8776(15)
Si1 C12 1.8868(14)
C1 C6 1.3759(19)
C1 N1 1.4026(17)
C1 C2 1.4295(19)
N1 C10 1.3609(17)
N1 H1 0.8800
O1 C10 1.2244(16)
Si2 C28 1.8621(16)
Si2 C30 1.8651(17)
Si2 C29 1.8774(16)
Si2 C27 1.8818(14)
C2 N2 1.3649(18)
C2 C3 1.4153(19)
N2 C7 1.3151(19)
O2 C25 1.2256(16)
N3 C25 1.3583(17)
N3 C16 1.4017(16)
N3 H3 0.8800
C3 C9 1.414(2)
C3 C4 1.417(2)
N4 C24 1.3146(18)
N4 C17 1.3629(16)
C4 C5 1.364(2)
C4 H4 0.9500
C9 C8 1.362(2)
C9 H9 0.9500
C8 C7 1.406(2)
C8 H8 0.9500
C7 H7 0.9500
C6 C5 1.412(2)
C6 H6 0.9500
C5 H5 0.9500
C11 C12 1.334(2)
C11 C10 1.4864(18)
C11 H11 0.9500
C12 H12 0.9500
C13 H13A 0.9800
C13 H13B 0.9800
C13 H13C 0.9800
C14 H14A 0.9800
C14 H14B 0.9800
C14 H14C 0.9800
C15 H15A 0.9800
C15 H15B 0.9800
C15 H15C 0.9800
C16 C21 1.3738(18)
C16 C17 1.4294(18)
C17 C18 1.4158(18)
C18 C22 1.4094(19)
C18 C19 1.4162(19)
C19 C20 1.365(2)
C19 H19 0.9500
C20 C21 1.4123(19)
C20 H20 0.9500
C21 H21 0.9500
C22 C23 1.366(2)
C22 H22 0.9500
C23 C24 1.408(2)
C23 H23 0.9500
C24 H24 0.9500
C25 C26 1.4860(18)
C26 C27 1.3322(19)
C26 H26 0.9500
C27 H27 0.9500
C28 H28A 0.9800
C28 H28B 0.9800
C28 H28C 0.9800
C29 H29A 0.9800
C29 H29B 0.9800
C29 H29C 0.9800
C30 H30A 0.9800
C30 H30B 0.9800
C30 H30C 0.9800

loop_
_geom_torsion_atom_site_label_1
_geom_torsion_atom_site_label_2
_geom_torsion_atom_site_label_3
_geom_torsion_atom_site_label_4
_geom_torsion
C6 C1 N1 C10 0.4(2)
C2 C1 N1 C10 -179.97(12)
C6 C1 C2 N2 179.81(12)
N1 C1 C2 N2 0.18(17)
C6 C1 C2 C3 0.01(19)
N1 C1 C2 C3 -179.62(11)
C3 C2 N2 C7 0.48(19)
C1 C2 N2 C7 -179.31(12)
N2 C2 C3 C9 0.1(2)
C1 C2 C3 C9 179.86(12)
N2 C2 C3 C4 -179.29(12)
C1 C2 C3 C4 0.50(19)
C9 C3 C4 C5 -179.67(14)
C2 C3 C4 C5 -0.4(2)
C2 C3 C9 C8 -0.5(2)
C4 C3 C9 C8 178.81(14)
C3 C9 C8 C7 0.4(2)
C2 N2 C7 C8 -0.6(2)
C9 C8 C7 N2 0.2(2)
N1 C1 C6 C5 178.93(12)
C2 C1 C6 C5 -0.7(2)
C3 C4 C5 C6 -0.3(2)
C1 C6 C5 C4 0.8(2)
C1 N1 C10 O1 -2.1(2)
C1 N1 C10 C11 176.54(12)
C12 C11 C10 O1 -5.7(2)
C12 C11 C10 N1 175.64(12)
C10 C11 C12 Si1 -7.2(2)
C13 Si1 C12 C11 70.05(15)
C15 Si1 C12 C11 -57.55(15)
C14 Si1 C12 C11 -172.94(13)
C25 N3 C16 C21 -4.8(2)
C25 N3 C16 C17 174.24(12)
C24 N4 C17 C18 -1.14(18)
C24 N4 C17 C16 178.15(11)
C21 C16 C17 N4 -178.13(11)
N3 C16 C17 N4 2.79(16)
C21 C16 C17 C18 1.18(18)
N3 C16 C17 C18 -177.90(11)
N4 C17 C18 C22 0.59(18)
C16 C17 C18 C22 -178.69(11)
N4 C17 C18 C19 179.29(11)
C16 C17 C18 C19 0.02(18)
C22 C18 C19 C20 177.38(12)
C17 C18 C19 C20 -1.23(19)
C18 C19 C20 C21 1.3(2)
N3 C16 C21 C20 177.80(12)
C17 C16 C21 C20 -1.17(19)
C19 C20 C21 C16 -0.1(2)
C17 C18 C22 C23 0.15(18)
C19 C18 C22 C23 -178.49(13)
C18 C22 C23 C24 -0.3(2)
C17 N4 C24 C23 1.0(2)
C22 C23 C24 N4 -0.3(2)
C16 N3 C25 O2 7.6(2)
C16 N3 C25 C26 -171.04(12)
O2 C25 C26 C27 4.2(2)
N3 C25 C26 C27 -177.08(13)
C25 C26 C27 Si2 4.6(2)
C28 Si2 C27 C26 -69.45(15)
C30 Si2 C27 C26 59.07(15)
C29 Si2 C27 C26 174.32(15)
